data_7008818
loop_
_publ_author_name
'Barnett, Sarah A.'
'Blake, Alexander J.'
'Champness, Neil R.'
'Wilson, Claire'

_publ_section_title
;
 Structural diversity in two-dimensional coordination polymers
 constructed from simple building-blocks; a rare example of
 coordination polymer polymorphs structurally characterised from
 multiple crystals.
;
_journal_issue 24
_journal_name_full 'Dalton transactions (Cambridge, England : 2003)'
_journal_page_first 3852
_journal_page_last 3861
_journal_paper_doi 10.1039/b509294a
_journal_year 2005
_chemical_formula_moiety 'C8 H8 Cd N6 O6'
_chemical_formula_sum 'C8 H8 Cd N6 O6'
_chemical_formula_weight 396.60
_chemical_name_common 'Cadmium (ii) bis-nitrate-bis-pyrazine'
_chemical_name_systematic
;
Cadmium (II) bis-nitrate-bis-pyrazine
;
_space_group_IT_number 88
_symmetry_cell_setting tetragonal
_symmetry_space_group_name_Hall '-I 4ad'
_symmetry_space_group_name_H-M 'I 41/a :2'
_atom_sites_solution_hydrogens geom
_atom_sites_solution_primary direct
_atom_sites_solution_secondary difmap
_audit_creation_method SHELXL-97
_cell_angle_alpha 90.00
_cell_angle_beta 90.00
_cell_angle_gamma 90.00
_cell_formula_units_Z 8
_cell_length_a 10.6610(11)
_cell_length_b 10.6610(11)
_cell_length_c 23.500(2)
_cell_measurement_reflns_used 2659
_cell_measurement_temperature 150(2)
_cell_measurement_theta_max 28.31
_cell_measurement_theta_min 2.70
_cell_volume 2670.9(5)
_computing_cell_refinement 'Bruker SAINT version 6.02a (Bruker, 2000)'
_computing_data_collection 'Bruker SMART version 5.624 (Bruker, 2001)'
_computing_data_reduction 'Bruker SAINT; Bruker SHELXTL (Bruker, 1997)'
_computing_molecular_graphics 'Bruker SHELXTL'
_computing_publication_material 'SHELXL-97; PLATON (Spek, 2002)'
_computing_structure_refinement 'SHELXL-97 (Sheldrick, 1997)'
_computing_structure_solution 'SHELXS-97 (Sheldrick, 1990)'
_diffrn_ambient_temperature 150(2)
_diffrn_measured_fraction_theta_full 0.968
_diffrn_measured_fraction_theta_max 0.895
_diffrn_measurement_device_type 'Bruker SMART1000 CCD area detector'
_diffrn_measurement_method \w
_diffrn_radiation_monochromator graphite
_diffrn_radiation_source 'sealed tube'
_diffrn_radiation_type MoK\a
_diffrn_radiation_wavelength 0.71073
_diffrn_reflns_av_R_equivalents 0.020
_diffrn_reflns_av_sigmaI/netI 0.019
_diffrn_reflns_limit_h_max 12
_diffrn_reflns_limit_h_min -13
_diffrn_reflns_limit_k_max 14
_diffrn_reflns_limit_k_min -2
_diffrn_reflns_limit_l_max 30
_diffrn_reflns_limit_l_min -29
_diffrn_reflns_number 4774
_diffrn_reflns_theta_full 27.50
_diffrn_reflns_theta_max 28.67
_diffrn_reflns_theta_min 2.10
_diffrn_standards_decay_% 0
_diffrn_standards_number 0
_exptl_absorpt_coefficient_mu 1.674
_exptl_absorpt_correction_T_max 0.5840
_exptl_absorpt_correction_T_min 0.4764
_exptl_absorpt_correction_type multi-scan
_exptl_absorpt_process_details 'SADABS v2.03 (Bruker, 2001)'
_exptl_crystal_colour Colourless
_exptl_crystal_density_diffrn 1.973
_exptl_crystal_density_method 'not measured'
_exptl_crystal_description Octahedron
_exptl_crystal_F_000 1552
_exptl_crystal_size_max 0.52
_exptl_crystal_size_mid 0.36
_exptl_crystal_size_min 0.36
_refine_diff_density_max 0.410
_refine_diff_density_min -0.506
_refine_diff_density_rms 0.097
_refine_ls_extinction_method none
_refine_ls_goodness_of_fit_ref 1.105
_refine_ls_hydrogen_treatment constr
_refine_ls_matrix_type full
_refine_ls_number_parameters 103
_refine_ls_number_reflns 1542
_refine_ls_number_restraints 0
_refine_ls_restrained_S_all 1.105
_refine_ls_R_factor_all 0.0317
_refine_ls_R_factor_gt 0.0290
_refine_ls_shift/su_max 0.000
_refine_ls_shift/su_mean 0.000
_refine_ls_structure_factor_coef Fsqd
_refine_ls_weighting_details 'calc w=1/[\s^2^(Fo^2^)+(0.0234P)^2^+10.1543P] where P=(Fo^2^+2Fc^2^)/3'
_refine_ls_weighting_scheme calc
_refine_ls_wR_factor_gt 0.0707
_refine_ls_wR_factor_ref 0.0724
_reflns_number_gt 1404
_reflns_number_total 1588
_reflns_threshold_expression >2\s(I)
_cod_data_source_file b509294a.txt
_cod_data_source_block Compound_1
_cod_depositor_comments
;
The following automatic conversions were performed:
'_symmetry_cell_setting' value 'Tetragonal' changed to 'tetragonal'
according to '/home/saulius/struct/CIF-dictionaries/cif_core.dic'
dictionary named 'cif_core.dic' version 2.4.1 from 2010-06-29.

Automatic conversion script
Id: cif_fix_enum 1527 2010-12-29 10:47:43Z saulius 
;
_cod_original_sg_symbol_H-M ' I 41/a '
_cod_database_code 7008818

loop_
_symmetry_equiv_pos_as_xyz
'x, y, z'
'-x+1/2, -y, z+1/2'
'-y+3/4, x+1/4, z+1/4'
'y+3/4, -x+3/4, z+3/4'
'x+1/2, y+1/2, z+1/2'
'-x+1, -y+1/2, z+1'
'-y+5/4, x+3/4, z+3/4'
'y+5/4, -x+5/4, z+5/4'
'-x, -y, -z'
'x-1/2, y, -z-1/2'
'y-3/4, -x-1/4, -z-1/4'
'-y-3/4, x-3/4, -z-3/4'
'-x+1/2, -y+1/2, -z+1/2'
'x, y+1/2, -z'
'y-1/4, -x+1/4, -z+1/4'
'-y-1/4, x-1/4, -z-1/4'

loop_
_atom_site_label
_atom_site_type_symbol
_atom_site_fract_x
_atom_site_fract_y
_atom_site_fract_z
_atom_site_U_iso_or_equiv
_atom_site_adp_type
_atom_site_occupancy
_atom_site_symmetry_multiplicity
_atom_site_calc_flag
_atom_site_refinement_flags
_atom_site_disorder_assembly
_atom_site_disorder_group
Cd1 Cd 0.5000 0.2500 0.126220(12) 0.01608(11) Uani 1 2 d S . .
N10 N 0.5000 0.2500 -0.00506(18) 0.0339(10) Uani 1 2 d S . .
O11 O 0.5815(4) 0.1953(3) 0.02239(19) 0.0919(16) Uani 1 1 d . . .
O12 O 0.5000 0.2500 -0.05618(16) 0.0494(11) Uani 1 2 d S . .
N20 N 0.5000 0.2500 0.25171(17) 0.0286(8) Uani 1 2 d S . .
O21 O 0.5809(2) 0.3109(2) 0.22356(9) 0.0279(5) Uani 1 1 d . . .
O22 O 0.5000 0.2500 0.30353(17) 0.0629(15) Uani 1 2 d S . .
N1 N 0.6528(3) 0.0902(3) 0.13457(11) 0.0206(5) Uani 1 1 d . . .
C2 C 0.7507(3) 0.0953(3) 0.16970(15) 0.0254(7) Uani 1 1 d . . .
H2A H 0.7576 0.1619 0.1949 0.027(9) Uiso 1 1 d R . .
C3 C 0.8414(3) 0.0024(3) 0.17025(14) 0.0251(7) Uani 1 1 d . . .
H3A H 0.9093 0.0092 0.1947 0.049(13) Uiso 1 1 d R . .
N4 N 0.8352(3) -0.0971(3) 0.13549(11) 0.0211(5) Uani 1 1 d . . .
C5 C 0.7352(3) -0.1033(3) 0.10066(14) 0.0228(6) Uani 1 1 d . . .
H5A H 0.7264 -0.1717 0.0766 0.035(11) Uiso 1 1 d R . .
C6 C 0.6451(3) -0.0097(3) 0.10004(14) 0.0224(6) Uani 1 1 d . . .
H6A H 0.5780 -0.0164 0.0752 0.041(12) Uiso 1 1 d R . .

loop_
_atom_site_aniso_label
_atom_site_aniso_U_11
_atom_site_aniso_U_22
_atom_site_aniso_U_33
_atom_site_aniso_U_23
_atom_site_aniso_U_13
_atom_site_aniso_U_12
Cd1 0.01134(15) 0.01035(15) 0.02655(17) 0.000 0.000 0.00005(9)
N10 0.052(3) 0.021(2) 0.029(2) 0.000 0.000 -0.0156(17)
O11 0.112(4) 0.048(2) 0.116(3) 0.022(2) -0.079(3) -0.022(2)
O12 0.068(3) 0.058(3) 0.0220(18) 0.000 0.000 -0.033(2)
N20 0.030(2) 0.031(2) 0.0245(18) 0.000 0.000 -0.0111(16)
O21 0.0262(12) 0.0254(12) 0.0322(12) 0.0020(9) 0.0047(10) -0.0071(9)
O22 0.076(3) 0.088(4) 0.0245(19) 0.000 0.000 -0.052(3)
N1 0.0157(13) 0.0157(13) 0.0305(12) -0.0043(10) -0.0013(10) 0.0033(9)
C2 0.0214(15) 0.0205(15) 0.0344(18) -0.0096(13) -0.0061(13) 0.0043(12)
C3 0.0201(15) 0.0238(16) 0.0314(17) -0.0076(13) -0.0080(12) 0.0067(12)
N4 0.0161(13) 0.0160(13) 0.0311(12) -0.0036(10) -0.0027(10) 0.0036(9)
C5 0.0177(14) 0.0205(15) 0.0302(17) -0.0058(12) -0.0018(12) 0.0013(11)
C6 0.0179(14) 0.0188(14) 0.0306(17) -0.0070(12) -0.0032(12) 0.0006(12)

loop_
_atom_type_symbol
_atom_type_description
_atom_type_scat_dispersion_real
_atom_type_scat_dispersion_imag
_atom_type_scat_source
C C 0.0033 0.0016 'International Tables Vol C Tables 4.2.6.8 and 6.1.1.4'
H H 0.0000 0.0000 'International Tables Vol C Tables 4.2.6.8 and 6.1.1.4'
N N 0.0061 0.0033 'International Tables Vol C Tables 4.2.6.8 and 6.1.1.4'
O O 0.0106 0.0060 'International Tables Vol C Tables 4.2.6.8 and 6.1.1.4'
Cd Cd -0.8075 1.2024 'International Tables Vol C Tables 4.2.6.8 and 6.1.1.4'

loop_
_geom_angle_atom_site_label_1
_geom_angle_atom_site_label_2
_geom_angle_atom_site_label_3
_geom_angle
_geom_angle_site_symmetry_1
_geom_angle_site_symmetry_3
_geom_angle_publ_flag
N1 Cd1 N1 170.48(12) . 6_554 ?
N1 Cd1 N4 87.18(8) . 12_656 ?
N1 Cd1 N4 93.91(8) 6_554 12_656 ?
N1 Cd1 N4 93.91(8) . 15_665 ?
N1 Cd1 N4 87.18(8) 6_554 15_665 ?
N4 Cd1 N4 166.90(12) 12_656 15_665 ?
N1 Cd1 O21 82.81(9) . . ?
N1 Cd1 O21 88.58(9) 6_554 . ?
N4 Cd1 O21 121.36(8) 12_656 . ?
N4 Cd1 O21 71.69(8) 15_665 . ?
N1 Cd1 O21 88.58(9) . 6_554 ?
N1 Cd1 O21 82.81(9) 6_554 6_554 ?
N4 Cd1 O21 71.69(8) 12_656 6_554 ?
N4 Cd1 O21 121.36(8) 15_665 6_554 ?
O21 Cd1 O21 50.52(9) . 6_554 ?
N1 Cd1 O11 72.09(10) . . ?
N1 Cd1 O11 117.39(10) 6_554 . ?
N4 Cd1 O11 87.50(10) 12_656 . ?
N4 Cd1 O11 80.44(10) 15_665 . ?
O21 Cd1 O11 140.88(10) . . ?
O21 Cd1 O11 152.42(9) 6_554 . ?
O12 N10 O11 121.6(3) . . ?
O12 N10 O11 121.6(3) . 6_554 ?
O11 N10 O11 116.7(6) . 6_554 ?
N10 O11 Cd1 98.4(3) . . ?
O22 N20 O21 121.50(19) . 6_554 ?
O22 N20 O21 121.50(19) . . ?
O21 N20 O21 117.0(4) 6_554 . ?
N20 O21 Cd1 96.24(19) . . ?
C2 N1 C6 117.1(3) . . ?
C2 N1 Cd1 124.2(2) . . ?
C6 N1 Cd1 118.6(2) . . ?
N1 C2 C3 121.6(3) . . ?
N1 C6 C5 121.5(3) . . ?
C3 N4 C5 116.7(3) . . ?
C3 N4 Cd1 124.6(2) . 15_655 ?
C5 N4 Cd1 118.3(2) . 15_655 ?
N4 C5 C6 121.3(3) . . ?
N4 C3 C2 121.7(3) . . ?

loop_
_geom_bond_atom_site_label_1
_geom_bond_atom_site_label_2
_geom_bond_distance
_geom_bond_site_symmetry_2
_geom_bond_publ_flag
Cd1 N1 2.365(2) . ?
Cd1 N1 2.365(2) 6_554 ?
Cd1 N4 2.412(2) 12_656 ?
Cd1 N4 2.412(2) 15_665 ?
Cd1 O21 2.529(2) . ?
Cd1 O21 2.529(2) 6_554 ?
Cd1 O11 2.655(5) . ?
N10 O12 1.201(6) . ?
N10 O11 1.230(4) . ?
N10 O11 1.230(4) 6_554 ?
N20 O22 1.218(6) . ?
N20 O21 1.266(3) 6_554 ?
N20 O21 1.266(3) . ?
N1 C2 1.331(4) . ?
N1 C6 1.342(4) . ?
C2 C3 1.385(4) . ?
C6 C5 1.386(4) . ?
N4 C3 1.340(4) . ?
N4 C5 1.346(4) . ?
N4 Cd1 2.412(2) 15_655 ?
